data_2217884
loop_
_publ_author_name
'Natarajan, S.'
'Vijitha, K. V.'
'Dhas, S. A. Martin Britto'
'Suresh, J.'
'Lakshman, P. L. Nilantha'

_publ_section_title
;
 Hexaaquazinc(II) dipicrate
;
_journal_coeditor_code CI2563
_journal_issue 4
_journal_name_full 'Acta Crystallographica Section E'
_journal_page_first m581
_journal_paper_doi 10.1107/S1600536808006624
_journal_volume 64
_journal_year 2008
_chemical_formula_iupac '[Zn (H2 O)6] (C6 H2 N3 O7)2'
_chemical_formula_moiety 'H12 O6 Zn1 2+, 2(C6 H2 N3 O7 -)'
_chemical_formula_sum 'C12 H16 N6 O20 Zn'
_chemical_formula_weight 629.68
_chemical_name_systematic
;
Hexaaquazinc(II) dipicrate
;
_space_group_IT_number 2
_symmetry_cell_setting triclinic
_symmetry_space_group_name_Hall '-P 1'
_symmetry_space_group_name_H-M 'P -1'
_atom_sites_solution_hydrogens geom
_atom_sites_solution_primary direct
_atom_sites_solution_secondary difmap
_audit_creation_method SHELXL-97
_cell_angle_alpha 89.8350(11)
_cell_angle_beta 83.0970(10)
_cell_angle_gamma 72.8370(9)
_cell_formula_units_Z 1
_cell_length_a 7.8571(4)
_cell_length_b 8.3311(6)
_cell_length_c 8.9897(7)
_cell_measurement_reflns_used 25
_cell_measurement_temperature 293(2)
_cell_measurement_theta_max 25
_cell_measurement_theta_min 2
_cell_volume 557.84(7)
_computing_cell_refinement 'CAD-4 EXPRESS (Enraf--Nonius, 1994)'
_computing_data_collection 'CAD-4 EXPRESS (Enraf--Nonius, 1994)'
_computing_data_reduction 'XCAD4 (Harms & Wocadlo, 1996)'
_computing_molecular_graphics 'PLATON (Spek, 2003)'
_computing_publication_material 'SHELXL97 (Sheldrick, 2008)'
_computing_structure_refinement 'SHELXL97 (Sheldrick, 2008)'
_computing_structure_solution 'SHELXS97 (Sheldrick, 2008)'
_diffrn_ambient_temperature 293(2)
_diffrn_measured_fraction_theta_full 1.000
_diffrn_measured_fraction_theta_max 1.000
_diffrn_measurement_device_type 'Nonius MACH-3'
_diffrn_measurement_method \w-2\q
_diffrn_radiation_monochromator graphite
_diffrn_radiation_source 'fine-focus sealed tube'
_diffrn_radiation_type MoK\a
_diffrn_radiation_wavelength 0.71073
_diffrn_reflns_av_R_equivalents 0.0060
_diffrn_reflns_av_sigmaI/netI 0.0093
_diffrn_reflns_limit_h_max 9
_diffrn_reflns_limit_h_min -1
_diffrn_reflns_limit_k_max 9
_diffrn_reflns_limit_k_min -9
_diffrn_reflns_limit_l_max 10
_diffrn_reflns_limit_l_min -10
_diffrn_reflns_number 2441
_diffrn_reflns_theta_full 25
_diffrn_reflns_theta_max 24.96
_diffrn_reflns_theta_min 2.28
_diffrn_standards_decay_% 0
_diffrn_standards_interval_time 60
_diffrn_standards_number 2
_exptl_absorpt_coefficient_mu 1.215
_exptl_absorpt_correction_T_max 0.886
_exptl_absorpt_correction_T_min 0.854
_exptl_absorpt_correction_type psi-scan
_exptl_absorpt_process_details '(North <i>et al.</i>,  1968)'
_exptl_crystal_colour colourless
_exptl_crystal_density_diffrn 1.874
_exptl_crystal_density_method 'not measured'
_exptl_crystal_description Needle
_exptl_crystal_F_000 320
_exptl_crystal_size_max 0.13
_exptl_crystal_size_mid 0.11
_exptl_crystal_size_min 0.10
_refine_diff_density_max 0.425
_refine_diff_density_min -0.710
_refine_ls_extinction_method none
_refine_ls_goodness_of_fit_ref 1.136
_refine_ls_hydrogen_treatment mixed
_refine_ls_matrix_type full
_refine_ls_number_parameters 196
_refine_ls_number_reflns 1971
_refine_ls_number_restraints 4
_refine_ls_restrained_S_all 1.137
_refine_ls_R_factor_all 0.0318
_refine_ls_R_factor_gt 0.0308
_refine_ls_shift/su_max 0.001
_refine_ls_shift/su_mean 0.000
_refine_ls_structure_factor_coef Fsqd
_refine_ls_weighting_details 'calc w=1/[\s^2^(Fo^2^)+(0.0559P)^2^+0.2704P] where P=(Fo^2^+2Fc^2^)/3'
_refine_ls_weighting_scheme calc
_refine_ls_wR_factor_gt 0.0858
_refine_ls_wR_factor_ref 0.0868
_reflns_number_gt 1908
_reflns_number_total 1971
_reflns_threshold_expression I>2\s(I)
_cod_data_source_file ci2563.cif
_cod_data_source_block I
_cod_depositor_comments
;
The following automatic conversions were performed:
'_symmetry_cell_setting' value 'Triclinic' changed to 'triclinic'
according to '/home/saulius/struct/CIF-dictionaries/cif_core.dic'
dictionary named 'cif_core.dic' version 2.4.1 from 2010-06-29.

Automatic conversion script
Id: cif_fix_enum 1527 2010-12-29 10:47:43Z saulius 

The following automatic conversions were performed:

'_symmetry_cell_setting' value 'Triclinic' changed to 'triclinic'
according to /home/saulius/struct/CIF-dictionaries/cif_core.dic
dictionary named 'cif_core.dic' version 2.4.1 from 2010-06-29.

Automatic conversion script
Id: cif_fix_values 1715 2011-07-08 13:25:40Z adriana 
;
_cod_database_code 2217884
_cod_database_fobs_code 2217884

loop_
_symmetry_equiv_pos_as_xyz
'x, y, z'
'-x, -y, -z'

loop_
_atom_site_type_symbol
_atom_site_label
_atom_site_fract_x
_atom_site_fract_y
_atom_site_fract_z
_atom_site_U_iso_or_equiv
_atom_site_adp_type
_atom_site_calc_flag
_atom_site_refinement_flags
_atom_site_occupancy
Zn Zn1 0.0000 0.5000 0.5000 0.02629(14) Uani d S 1
O O1W 0.2724(2) 0.4246(2) 0.4648(2) 0.0388(4) Uani d . 1
H H1WA 0.325(5) 0.498(5) 0.458(4) 0.058 Uiso d . 1
H H1WB 0.328(5) 0.351(5) 0.513(4) 0.058 Uiso d . 1
O O2W -0.0055(3) 0.5054(2) 0.73549(19) 0.0421(4) Uani d D 1
H H2WB 0.085(3) 0.504(5) 0.774(4) 0.063 Uiso d D 1
H H2WA -0.055(5) 0.439(4) 0.775(4) 0.063 Uiso d D 1
O O3W -0.0111(2) 0.7546(2) 0.4830(2) 0.0404(4) Uani d D 1
H H3WA 0.014(5) 0.812(4) 0.549(3) 0.061 Uiso d D 1
H H3WB -0.104(3) 0.817(4) 0.455(4) 0.061 Uiso d D 1
O O1 0.6551(2) -0.1387(2) 0.37983(19) 0.0378(4) Uani d . 1
O O2 0.8538(3) 0.0707(2) 0.3227(3) 0.0595(6) Uani d . 1
O O3 0.7109(3) 0.3187(3) 0.2651(3) 0.0595(6) Uani d . 1
O O4 0.2551(3) 0.3894(2) -0.0507(2) 0.0517(5) Uani d . 1
O O5 0.0834(3) 0.2284(3) -0.0310(2) 0.0547(5) Uani d . 1
O O6 0.4083(3) -0.3049(3) 0.3983(2) 0.0514(5) Uani d . 1
O O7 0.2971(3) -0.3042(3) 0.1909(2) 0.0571(5) Uani d . 1
N N1 0.7226(3) 0.1697(2) 0.2785(2) 0.0353(4) Uani d . 1
N N2 0.2129(3) 0.2680(3) 0.0013(2) 0.0380(5) Uani d . 1
N N3 0.3679(3) -0.2413(3) 0.2789(2) 0.0350(4) Uani d . 1
C C1 0.5553(3) -0.0462(3) 0.2971(2) 0.0265(4) Uani d . 1
C C2 0.5767(3) 0.1112(3) 0.2393(2) 0.0275(4) Uani d . 1
C C3 0.4649(3) 0.2134(3) 0.1486(2) 0.0303(5) Uani d . 1
H H3 0.4833 0.3143 0.1178 0.036 Uiso calc R 1
C C4 0.3249(3) 0.1648(3) 0.1037(2) 0.0302(5) Uani d . 1
C C5 0.2933(3) 0.0163(3) 0.1492(2) 0.0304(5) Uani d . 1
H H5 0.1993 -0.0154 0.1173 0.037 Uiso calc R 1
C C6 0.4035(3) -0.0836(3) 0.2424(2) 0.0278(4) Uani d . 1

loop_
_atom_site_aniso_label
_atom_site_aniso_U_11
_atom_site_aniso_U_22
_atom_site_aniso_U_33
_atom_site_aniso_U_12
_atom_site_aniso_U_13
_atom_site_aniso_U_23
Zn1 0.0234(2) 0.0250(2) 0.0316(2) -0.00531(14) -0.01323(14) 0.00959(13)
O1W 0.0258(8) 0.0363(9) 0.0567(11) -0.0088(7) -0.0161(7) 0.0218(8)
O2W 0.0460(11) 0.0465(10) 0.0327(9) -0.0074(8) -0.0172(8) 0.0094(7)
O3W 0.0395(10) 0.0272(9) 0.0598(11) -0.0089(7) -0.0290(8) 0.0117(8)
O1 0.0341(9) 0.0369(9) 0.0472(10) -0.0110(7) -0.0233(7) 0.0217(7)
O2 0.0513(12) 0.0418(11) 0.0980(16) -0.0184(9) -0.0471(11) 0.0189(10)
O3 0.0736(14) 0.0418(11) 0.0806(15) -0.0325(10) -0.0394(12) 0.0258(10)
O4 0.0565(12) 0.0461(11) 0.0510(11) -0.0064(9) -0.0245(9) 0.0264(9)
O5 0.0469(11) 0.0612(12) 0.0593(12) -0.0097(10) -0.0363(10) 0.0197(10)
O6 0.0471(11) 0.0599(12) 0.0616(12) -0.0293(9) -0.0297(9) 0.0399(10)
O7 0.0721(14) 0.0606(13) 0.0585(12) -0.0428(11) -0.0275(11) 0.0166(10)
N1 0.0406(11) 0.0325(10) 0.0379(10) -0.0134(9) -0.0182(9) 0.0084(8)
N2 0.0372(11) 0.0385(11) 0.0298(10) 0.0053(9) -0.0136(8) 0.0075(8)
N3 0.0278(10) 0.0398(11) 0.0412(11) -0.0128(8) -0.0119(8) 0.0136(9)
C1 0.0245(10) 0.0266(10) 0.0260(10) -0.0023(8) -0.0079(8) 0.0063(8)
C2 0.0292(11) 0.0272(10) 0.0267(10) -0.0065(9) -0.0105(8) 0.0047(8)
C3 0.0359(12) 0.0257(10) 0.0262(10) -0.0028(9) -0.0083(9) 0.0058(8)
C4 0.0292(11) 0.0316(11) 0.0244(10) 0.0022(9) -0.0107(8) 0.0065(8)
C5 0.0232(10) 0.0387(12) 0.0270(10) -0.0034(9) -0.0087(8) 0.0046(9)
C6 0.0257(10) 0.0300(11) 0.0272(10) -0.0062(8) -0.0069(8) 0.0083(8)

loop_
_atom_type_symbol
_atom_type_description
_atom_type_scat_dispersion_real
_atom_type_scat_dispersion_imag
_atom_type_scat_source
C C 0.0033 0.0016 'International Tables Vol C Tables 4.2.6.8 and 6.1.1.4'
H H 0.0000 0.0000 'International Tables Vol C Tables 4.2.6.8 and 6.1.1.4'
N N 0.0061 0.0033 'International Tables Vol C Tables 4.2.6.8 and 6.1.1.4'
O O 0.0106 0.0060 'International Tables Vol C Tables 4.2.6.8 and 6.1.1.4'
Zn Zn 0.2839 1.4301 'International Tables Vol C Tables 4.2.6.8 and 6.1.1.4'

loop_
_geom_angle_atom_site_label_1
_geom_angle_atom_site_label_2
_geom_angle_atom_site_label_3
_geom_angle_site_symmetry_1
_geom_angle_site_symmetry_3
_geom_angle
O1W Zn1 O1W 2_566 . 180.0
O1W Zn1 O3W 2_566 2_566 92.05(7)
O1W Zn1 O3W . 2_566 87.95(7)
O1W Zn1 O3W 2_566 . 87.95(7)
O1W Zn1 O3W . . 92.05(7)
O3W Zn1 O3W 2_566 . 180.0
O1W Zn1 O2W 2_566 2_566 92.82(8)
O1W Zn1 O2W . 2_566 87.18(8)
O3W Zn1 O2W 2_566 2_566 93.38(8)
O3W Zn1 O2W . 2_566 86.62(8)
O1W Zn1 O2W 2_566 . 87.18(8)
O1W Zn1 O2W . . 92.82(8)
O3W Zn1 O2W 2_566 . 86.62(8)
O3W Zn1 O2W . . 93.38(8)
O2W Zn1 O2W 2_566 . 180.0
Zn1 O1W H1WA . . 118(2)
Zn1 O1W H1WB . . 120(3)
H1WA O1W H1WB . . 107(3)
Zn1 O2W H2WB . . 121(3)
Zn1 O2W H2WA . . 111(3)
H2WB O2W H2WA . . 112(4)
Zn1 O3W H3WA . . 125(3)
Zn1 O3W H3WB . . 116(2)
H3WA O3W H3WB . . 104(3)
O2 N1 O3 . . 121.6(2)
O2 N1 C2 . . 119.98(19)
O3 N1 C2 . . 118.43(19)
O5 N2 O4 . . 123.3(2)
O5 N2 C4 . . 118.6(2)
O4 N2 C4 . . 118.1(2)
O7 N3 O6 . . 122.8(2)
O7 N3 C6 . . 118.70(19)
O6 N3 C6 . . 118.5(2)
O1 C1 C2 . . 124.7(2)
O1 C1 C6 . . 124.1(2)
C2 C1 C6 . . 111.20(18)
C3 C2 N1 . . 115.76(19)
C3 C2 C1 . . 124.3(2)
N1 C2 C1 . . 119.89(18)
C2 C3 C4 . . 119.3(2)
C2 C3 H3 . . 120.3
C4 C3 H3 . . 120.3
C3 C4 C5 . . 121.54(19)
C3 C4 N2 . . 119.3(2)
C5 C4 N2 . . 119.1(2)
C6 C5 C4 . . 118.8(2)
C6 C5 H5 . . 120.6
C4 C5 H5 . . 120.6
C5 C6 N3 . . 115.6(2)
C5 C6 C1 . . 124.8(2)
N3 C6 C1 . . 119.51(18)

loop_
_geom_bond_atom_site_label_1
_geom_bond_atom_site_label_2
_geom_bond_site_symmetry_2
_geom_bond_distance
Zn1 O1W 2_566 2.0297(16)
Zn1 O1W . 2.0297(16)
Zn1 O3W 2_566 2.1025(16)
Zn1 O3W . 2.1025(16)
Zn1 O2W 2_566 2.1126(17)
Zn1 O2W . 2.1126(17)
O1W H1WA . 0.83(4)
O1W H1WB . 0.80(4)
O2W H2WB . 0.822(18)
O2W H2WA . 0.825(18)
O3W H3WA . 0.837(18)
O3W H3WB . 0.824(19)
O1 C1 . 1.242(3)
O2 N1 . 1.223(3)
O3 N1 . 1.224(3)
O4 N2 . 1.228(3)
O5 N2 . 1.224(3)
O6 N3 . 1.230(3)
O7 N3 . 1.221(3)
N1 C2 . 1.451(3)
N2 C4 . 1.451(3)
N3 C6 . 1.451(3)
C1 C2 . 1.456(3)
C1 C6 . 1.457(3)
C2 C3 . 1.374(3)
C3 C4 . 1.381(3)
C3 H3 . 0.93
C4 C5 . 1.383(3)
C5 C6 . 1.374(3)
C5 H5 . 0.93

loop_
_geom_hbond_atom_site_label_D
_geom_hbond_atom_site_label_H
_geom_hbond_atom_site_label_A
_geom_hbond_site_symmetry_A
_geom_hbond_distance_DH
_geom_hbond_distance_HA
_geom_hbond_distance_DA
_geom_hbond_angle_DHA
O3W H3WB O1 1_465 0.82(2) 2.02(2) 2.781(2) 153(3)
O3W H3WB O2 1_465 0.82(2) 2.38(3) 2.972(3) 130(3)
O3W H3WA O2 2_666 0.84(2) 2.07(2) 2.880(3) 164(3)
O2W H2WB O3 2_666 0.82(2) 2.48(3) 3.083(3) 131(3)
O1W H1WA O6 1_565 0.83(4) 1.99(4) 2.799(3) 164(3)
O1W H1WB O1 2_656 0.80(4) 1.99(4) 2.705(2) 149(3)
O1W H1WB O6 2_656 0.80(4) 2.24(4) 2.839(2) 132(3)
O2W H2WB O4 1_556 0.82(2) 2.22(3) 2.931(3) 144(3)
O2W H2WA O5 1_556 0.82(2) 2.57(3) 3.097(3) 123(3)
O2W H2WA O7 2_556 0.82(2) 2.46(2) 3.223(3) 154(3)

loop_
_geom_torsion_atom_site_label_1
_geom_torsion_atom_site_label_2
_geom_torsion_atom_site_label_3
_geom_torsion_atom_site_label_4
_geom_torsion
O2 N1 C2 C3 -160.3(2)
O3 N1 C2 C3 19.3(3)
O2 N1 C2 C1 20.3(3)
O3 N1 C2 C1 -160.1(2)
O1 C1 C2 C3 -179.5(2)
C6 C1 C2 C3 1.8(3)
O1 C1 C2 N1 -0.2(3)
C6 C1 C2 N1 -178.87(19)
N1 C2 C3 C4 178.65(19)
C1 C2 C3 C4 -2.0(3)
C2 C3 C4 C5 0.7(3)
C2 C3 C4 N2 -176.59(19)
O5 N2 C4 C3 -176.0(2)
O4 N2 C4 C3 5.2(3)
O5 N2 C4 C5 6.7(3)
O4 N2 C4 C5 -172.1(2)
C3 C4 C5 C6 0.6(3)
N2 C4 C5 C6 177.90(19)
C4 C5 C6 N3 -176.93(19)
C4 C5 C6 C1 -0.7(3)
O7 N3 C6 C5 26.2(3)
O6 N3 C6 C5 -152.9(2)
O7 N3 C6 C1 -150.2(2)
O6 N3 C6 C1 30.7(3)
O1 C1 C6 C5 -179.1(2)
C2 C1 C6 C5 -0.4(3)
O1 C1 C6 N3 -3.0(3)
C2 C1 C6 N3 175.65(19)
